data_7251367
loop_
_publ_author_name
'Kumar, Satyanand'
'Kumar, Ravi'
'Mishra, Rakesh K.'
'Awasthi, Satish Kumar'

_publ_section_title
;
 Exploring weak noncovalent interactions in a few halo-substituted
 quinolones.
;
_journal_issue 44
_journal_name_full 'RSC advances'
_journal_page_first 37216
_journal_page_last 37225
_journal_paper_doi 10.1039/d5ra03605d
_journal_volume 15
_journal_year 2025
_chemical_formula_moiety 'C14 H15 Cl F N O4'
_chemical_formula_sum 'C14 H15 Cl F N O4'
_chemical_formula_weight 315.72
_space_group_IT_number 14
_space_group_name_Hall '-P 2ybc'
_space_group_name_H-M_alt 'P 1 21/c 1'
_symmetry_cell_setting monoclinic
_symmetry_space_group_name_Hall '-P 2ybc'
_symmetry_space_group_name_H-M 'P 1 21/c 1'
_atom_sites_solution_hydrogens geom
_atom_sites_solution_primary direct
_atom_sites_solution_secondary difmap
_audit_creation_method SHELXL-97
_audit_update_record
;
2011-09-05 deposited with the CCDC.	2025-09-09 downloaded from the CCDC.
;
_cell_angle_alpha 90.00
_cell_angle_beta 92.056(8)
_cell_angle_gamma 90.00
_cell_formula_units_Z 4
_cell_length_a 4.3523(5)
_cell_length_b 15.2232(16)
_cell_length_c 22.9957(18)
_cell_measurement_reflns_used 1752
_cell_measurement_temperature 293(2)
_cell_measurement_theta_max 29.010
_cell_measurement_theta_min 3.2039
_cell_volume 1522.6(3)
_computing_structure_refinement 'SHELXL-97 (Sheldrick, 1997)'
_computing_structure_solution 'SHELXS-97 (Sheldrick, 1990)'
_diffrn_ambient_temperature 293(2)
_diffrn_measured_fraction_theta_full 1.000
_diffrn_measured_fraction_theta_max 1.000
_diffrn_measurement_device_type 'Oxford Diffraction Xcalibur Sapphire3'
_diffrn_measurement_method \w
_diffrn_radiation_monochromator graphite
_diffrn_radiation_source 'fine-focus sealed tube'
_diffrn_radiation_type MoK\a
_diffrn_radiation_wavelength 0.71073
_diffrn_reflns_av_R_equivalents 0.0330
_diffrn_reflns_av_sigmaI/netI 0.0593
_diffrn_reflns_limit_h_max 4
_diffrn_reflns_limit_h_min -5
_diffrn_reflns_limit_k_max 20
_diffrn_reflns_limit_k_min -18
_diffrn_reflns_limit_l_max 25
_diffrn_reflns_limit_l_min -30
_diffrn_reflns_number 6559
_diffrn_reflns_theta_full 29.01
_diffrn_reflns_theta_max 29.01
_diffrn_reflns_theta_min 3.21
_exptl_absorpt_coefficient_mu 0.276
_exptl_absorpt_correction_T_max 0.973
_exptl_absorpt_correction_T_min 0.936
_exptl_absorpt_correction_type multi-scan
_exptl_absorpt_process_details '(CrysAlis PRO; Oxford Diffraction, 2009)'
_exptl_crystal_colour colourless
_exptl_crystal_density_diffrn 1.377
_exptl_crystal_density_method 'not measured'
_exptl_crystal_description niddle
_exptl_crystal_F_000 656
_exptl_crystal_size_max 0.30
_exptl_crystal_size_mid 0.20
_exptl_crystal_size_min 0.10
_refine_diff_density_max 0.273
_refine_diff_density_min -0.192
_refine_diff_density_rms 0.044
_refine_ls_extinction_method none
_refine_ls_goodness_of_fit_ref 1.030
_refine_ls_hydrogen_treatment mixed
_refine_ls_matrix_type full
_refine_ls_number_parameters 200
_refine_ls_number_reflns 3480
_refine_ls_number_restraints 0
_refine_ls_restrained_S_all 1.030
_refine_ls_R_factor_all 0.1140
_refine_ls_R_factor_gt 0.0641
_refine_ls_shift/su_max 0.085
_refine_ls_shift/su_mean 0.020
_refine_ls_structure_factor_coef Fsqd
_refine_ls_weighting_details 'calc w=1/[\s^2^(Fo^2^)+(0.0718P)^2^+0.0000P] where P=(Fo^2^+2Fc^2^)/3'
_refine_ls_weighting_scheme calc
_refine_ls_wR_factor_gt 0.1442
_refine_ls_wR_factor_ref 0.1752
_reflns_number_gt 2106
_reflns_number_total 4032
_reflns_threshold_expression >2sigma(I)
_cod_data_source_file d5ra03605d2.cif
_cod_data_source_block shelxl_CCDC2
_cod_depositor_comments
;
The following automatic conversions were performed:

data item '_symmetry_cell_setting' value 'MONOCLINIC' was changed to
'monoclinic' in accordance with the
/home/data/users/saulius/crontab/automatic-downloads/current/RSC/lib/dictionaries/cif_core.dic
dictionary named 'cif_core.dic' version 2.4.2 last updated on
2011-04-26.

Automatic conversion script
Id: cif_fix_values 8170 2020-07-09 18:12:32Z antanas 
;
_cod_original_sg_symbol_H-M 'P 21/c'
_cod_database_code 7251367

loop_
_symmetry_equiv_pos_as_xyz
'x, y, z'
'-x, y+1/2, -z+1/2'
'-x, -y, -z'
'x, -y-1/2, z-1/2'

loop_
_atom_site_label
_atom_site_type_symbol
_atom_site_fract_x
_atom_site_fract_y
_atom_site_fract_z
_atom_site_U_iso_or_equiv
_atom_site_adp_type
_atom_site_occupancy
_atom_site_symmetry_multiplicity
_atom_site_calc_flag
_atom_site_refinement_flags
_atom_site_disorder_assembly
_atom_site_disorder_group
H1 H -0.163(6) 0.240(2) 0.2307(13) 0.069(10) Uiso 1 1 d . . .
H2 H -0.264(5) 0.3795(16) 0.1615(10) 0.041(6) Uiso 1 1 d . . .
Cl Cl 0.45710(19) 0.30181(6) 0.01485(3) 0.0788(3) Uani 1 1 d . . .
F F 0.6394(4) 0.12307(12) 0.04561(7) 0.0765(6) Uani 1 1 d . . .
N N -0.1396(5) 0.27024(17) 0.20226(10) 0.0469(6) Uani 1 1 d . . .
C3 C 0.0578(5) 0.23429(17) 0.16118(10) 0.0416(6) Uani 1 1 d . . .
C2 C 0.1441(5) 0.28132(18) 0.11307(10) 0.0470(6) Uani 1 1 d . . .
H2A H 0.0718 0.3382 0.1068 0.056 Uiso 1 1 calc R . .
O2 O -0.6843(4) 0.38103(14) 0.33148(8) 0.0663(6) Uani 1 1 d . . .
C9 C -0.6234(6) 0.46770(19) 0.22464(11) 0.0502(6) Uani 1 1 d . . .
C6 C 0.4463(5) 0.1595(2) 0.08353(11) 0.0504(7) Uani 1 1 d . . .
C4 C 0.1704(5) 0.14995(18) 0.17036(11) 0.0491(6) Uani 1 1 d . . .
H4 H 0.1132 0.1185 0.2029 0.059 Uiso 1 1 calc R . .
C5 C 0.3670(6) 0.11237(18) 0.13151(12) 0.0532(7) Uani 1 1 d . . .
H5 H 0.4442 0.0561 0.1378 0.064 Uiso 1 1 calc R . .
C8 C -0.4735(5) 0.38356(17) 0.23878(10) 0.0434(6) Uani 1 1 d . . .
O3 O -0.7283(5) 0.51873(16) 0.25775(9) 0.0849(7) Uani 1 1 d . . .
C10 C -0.5177(6) 0.3383(2) 0.29295(12) 0.0542(7) Uani 1 1 d . . .
O1 O -0.4143(5) 0.26519(16) 0.30353(9) 0.0807(7) Uani 1 1 d . . .
C1 C 0.3393(6) 0.24288(19) 0.07420(10) 0.0486(6) Uani 1 1 d . . .
O4 O -0.6367(5) 0.48216(13) 0.16726(8) 0.0729(6) Uani 1 1 d . . .
C7 C -0.2893(5) 0.34622(18) 0.19810(11) 0.0436(6) Uani 1 1 d . . .
C12 C -0.9032(8) 0.3983(3) 0.42328(13) 0.0900(11) Uani 1 1 d . . .
H12A H -0.7575 0.4425 0.4356 0.135 Uiso 1 1 calc R . .
H12B H -0.9756 0.3680 0.4567 0.135 Uiso 1 1 calc R . .
H12C H -1.0736 0.4255 0.4027 0.135 Uiso 1 1 calc R . .
C11 C -0.7532(7) 0.3348(2) 0.38450(13) 0.0750(9) Uani 1 1 d . . .
H11A H -0.5657 0.3124 0.4031 0.090 Uiso 1 1 calc R . .
H11B H -0.8895 0.2857 0.3759 0.090 Uiso 1 1 calc R . .
C13 C -0.7761(9) 0.5645(2) 0.14721(16) 0.0935(12) Uani 1 1 d . . .
H13A H -0.9632 0.5755 0.1677 0.112 Uiso 1 1 calc R . .
H13B H -0.6355 0.6129 0.1550 0.112 Uiso 1 1 calc R . .
C14 C -0.8451(10) 0.5582(3) 0.08549(17) 0.1222(16) Uani 1 1 d . . .
H14A H -0.6641 0.5403 0.0660 0.183 Uiso 1 1 calc R . .
H14B H -0.9121 0.6143 0.0709 0.183 Uiso 1 1 calc R . .
H14C H -1.0051 0.5156 0.0785 0.183 Uiso 1 1 calc R . .

loop_
_atom_site_aniso_label
_atom_site_aniso_U_11
_atom_site_aniso_U_22
_atom_site_aniso_U_33
_atom_site_aniso_U_23
_atom_site_aniso_U_13
_atom_site_aniso_U_12
Cl 0.0947(6) 0.0884(7) 0.0547(5) 0.0144(4) 0.0231(4) 0.0015(4)
F 0.0768(11) 0.0825(14) 0.0720(11) -0.0129(10) 0.0264(9) 0.0156(9)
N 0.0454(13) 0.0496(14) 0.0460(13) 0.0040(11) 0.0064(10) 0.0023(10)
C3 0.0315(13) 0.0471(15) 0.0462(14) -0.0025(12) 0.0012(10) -0.0067(10)
C2 0.0437(14) 0.0492(16) 0.0480(15) -0.0003(12) -0.0007(11) 0.0024(11)
O2 0.0775(14) 0.0719(15) 0.0508(11) 0.0058(10) 0.0195(9) 0.0167(10)
C9 0.0530(16) 0.0482(17) 0.0493(15) -0.0066(14) 0.0024(12) -0.0032(13)
C6 0.0438(15) 0.0565(18) 0.0513(15) -0.0105(14) 0.0062(11) 0.0010(12)
C4 0.0437(14) 0.0485(17) 0.0554(16) 0.0057(13) 0.0068(11) -0.0036(12)
C5 0.0511(16) 0.0451(17) 0.0637(17) -0.0016(14) 0.0056(13) 0.0046(12)
C8 0.0424(14) 0.0453(16) 0.0427(13) -0.0048(12) 0.0017(10) -0.0005(11)
O3 0.1165(18) 0.0687(16) 0.0706(14) -0.0072(13) 0.0170(12) 0.0368(13)
C10 0.0519(16) 0.0599(19) 0.0508(16) -0.0024(15) 0.0032(12) 0.0063(14)
O1 0.1082(17) 0.0709(16) 0.0650(14) 0.0192(12) 0.0289(11) 0.0327(13)
C1 0.0475(15) 0.0576(18) 0.0408(13) 0.0001(13) 0.0029(11) -0.0054(12)
O4 0.1120(17) 0.0514(13) 0.0555(12) 0.0031(10) 0.0061(11) 0.0231(11)
C7 0.0412(14) 0.0403(15) 0.0489(15) -0.0006(13) -0.0016(11) -0.0040(11)
C12 0.103(3) 0.105(3) 0.064(2) 0.009(2) 0.0387(18) 0.008(2)
C11 0.085(2) 0.087(3) 0.0538(17) 0.0173(17) 0.0201(15) 0.0094(18)
C13 0.142(3) 0.050(2) 0.089(3) 0.015(2) 0.008(2) 0.022(2)
C14 0.155(4) 0.112(4) 0.099(3) 0.049(3) 0.004(3) 0.033(3)

loop_
_atom_type_symbol
_atom_type_description
_atom_type_scat_dispersion_real
_atom_type_scat_dispersion_imag
_atom_type_scat_source
C C 0.0030 0.0020 'International Tables Vol C Tables 4.2.6.8 and 6.1.1.4'
H H 0.0000 0.0000 'International Tables Vol C Tables 4.2.6.8 and 6.1.1.4'
N N 0.0060 0.0030 'International Tables Vol C Tables 4.2.6.8 and 6.1.1.4'
O O 0.0110 0.0060 'International Tables Vol C Tables 4.2.6.8 and 6.1.1.4'
F F 0.0170 0.0100 'International Tables Vol C Tables 4.2.6.8 and 6.1.1.4'
Cl Cl 0.1480 0.1590 'International Tables Vol C Tables 4.2.6.8 and 6.1.1.4'

loop_
_geom_angle_atom_site_label_1
_geom_angle_atom_site_label_2
_geom_angle_atom_site_label_3
_geom_angle
_geom_angle_site_symmetry_1
_geom_angle_site_symmetry_3
_geom_angle_publ_flag
C7 N C3 126.8(2) . . ?
C7 N H1 119(2) . . ?
C3 N H1 115(2) . . ?
C2 C3 C4 119.8(2) . . ?
C2 C3 N 121.7(2) . . ?
C4 C3 N 118.5(2) . . ?
C3 C2 C1 119.3(2) . . ?
C3 C2 H2A 120.4 . . ?
C1 C2 H2A 120.4 . . ?
C10 O2 C11 117.1(2) . . ?
O3 C9 O4 121.3(3) . . ?
O3 C9 C8 127.3(3) . . ?
O4 C9 C8 111.4(2) . . ?
F C6 C1 119.7(2) . . ?
F C6 C5 119.0(3) . . ?
C1 C6 C5 121.2(2) . . ?
C5 C4 C3 120.5(2) . . ?
C5 C4 H4 119.7 . . ?
C3 C4 H4 119.7 . . ?
C6 C5 C4 118.9(3) . . ?
C6 C5 H5 120.6 . . ?
C4 C5 H5 120.6 . . ?
C7 C8 C10 119.2(2) . . ?
C7 C8 C9 118.3(2) . . ?
C10 C8 C9 122.4(2) . . ?
O1 C10 O2 121.1(3) . . ?
O1 C10 C8 123.2(3) . . ?
O2 C10 C8 115.7(2) . . ?
C6 C1 C2 120.3(2) . . ?
C6 C1 Cl 119.9(2) . . ?
C2 C1 Cl 119.8(2) . . ?
C9 O4 C13 117.1(2) . . ?
N C7 C8 127.3(3) . . ?
N C7 H2 115.9(13) . . ?
C8 C7 H2 116.7(13) . . ?
C11 C12 H12A 109.5 . . ?
C11 C12 H12B 109.5 . . ?
H12A C12 H12B 109.5 . . ?
C11 C12 H12C 109.5 . . ?
H12A C12 H12C 109.5 . . ?
H12B C12 H12C 109.5 . . ?
O2 C11 C12 107.4(3) . . ?
O2 C11 H11A 110.2 . . ?
C12 C11 H11A 110.2 . . ?
O2 C11 H11B 110.2 . . ?
C12 C11 H11B 110.2 . . ?
H11A C11 H11B 108.5 . . ?
C14 C13 O4 108.8(3) . . ?
C14 C13 H13A 109.9 . . ?
O4 C13 H13A 109.9 . . ?
C14 C13 H13B 109.9 . . ?
O4 C13 H13B 109.9 . . ?
H13A C13 H13B 108.3 . . ?
C13 C14 H14A 109.5 . . ?
C13 C14 H14B 109.5 . . ?
H14A C14 H14B 109.5 . . ?
C13 C14 H14C 109.5 . . ?
H14A C14 H14C 109.5 . . ?
H14B C14 H14C 109.5 . . ?

loop_
_geom_bond_atom_site_label_1
_geom_bond_atom_site_label_2
_geom_bond_distance
_geom_bond_site_symmetry_2
_geom_bond_publ_flag
Cl C1 1.726(3) . ?
F C6 1.351(3) . ?
N C7 1.329(3) . ?
N C3 1.410(3) . ?
N H1 0.81(3) . ?
C3 C2 1.381(3) . ?
C3 C4 1.388(3) . ?
C2 C1 1.385(3) . ?
C2 H2A 0.9300 . ?
O2 C10 1.334(3) . ?
O2 C11 1.449(3) . ?
C9 O3 1.190(3) . ?
C9 O4 1.337(3) . ?
C9 C8 1.469(4) . ?
C6 C1 1.367(4) . ?
C6 C5 1.371(3) . ?
C4 C5 1.383(3) . ?
C4 H4 0.9300 . ?
C5 H5 0.9300 . ?
C8 C7 1.377(3) . ?
C8 C10 1.443(4) . ?
C10 O1 1.222(3) . ?
O4 C13 1.460(4) . ?
C7 H2 0.99(2) . ?
C12 C11 1.482(4) . ?
C12 H12A 0.9600 . ?
C12 H12B 0.9600 . ?
C12 H12C 0.9600 . ?
C11 H11A 0.9700 . ?
C11 H11B 0.9700 . ?
C13 C14 1.443(4) . ?
C13 H13A 0.9700 . ?
C13 H13B 0.9700 . ?
C14 H14A 0.9600 . ?
C14 H14B 0.9600 . ?
C14 H14C 0.9600 . ?

loop_
_geom_torsion_atom_site_label_1
_geom_torsion_atom_site_label_2
_geom_torsion_atom_site_label_3
_geom_torsion_atom_site_label_4
_geom_torsion
_geom_torsion_site_symmetry_1
_geom_torsion_site_symmetry_2
_geom_torsion_site_symmetry_3
_geom_torsion_site_symmetry_4
_geom_torsion_publ_flag
C7 N C3 C2 7.3(4) . . . . ?
C7 N C3 C4 -173.7(2) . . . . ?
C4 C3 C2 C1 0.8(3) . . . . ?
N C3 C2 C1 179.8(2) . . . . ?
C2 C3 C4 C5 -0.4(4) . . . . ?
N C3 C4 C5 -179.4(2) . . . . ?
F C6 C5 C4 179.7(2) . . . . ?
C1 C6 C5 C4 1.2(4) . . . . ?
C3 C4 C5 C6 -0.6(4) . . . . ?
O3 C9 C8 C7 -161.2(3) . . . . ?
O4 C9 C8 C7 19.9(3) . . . . ?
O3 C9 C8 C10 20.1(4) . . . . ?
O4 C9 C8 C10 -158.8(2) . . . . ?
C11 O2 C10 O1 -3.9(4) . . . . ?
C11 O2 C10 C8 175.4(2) . . . . ?
C7 C8 C10 O1 -4.6(4) . . . . ?
C9 C8 C10 O1 174.1(3) . . . . ?
C7 C8 C10 O2 176.2(2) . . . . ?
C9 C8 C10 O2 -5.1(4) . . . . ?
F C6 C1 C2 -179.3(2) . . . . ?
C5 C6 C1 C2 -0.8(4) . . . . ?
F C6 C1 Cl -1.2(3) . . . . ?
C5 C6 C1 Cl 177.31(19) . . . . ?
C3 C2 C1 C6 -0.3(4) . . . . ?
C3 C2 C1 Cl -178.35(16) . . . . ?
O3 C9 O4 C13 2.0(4) . . . . ?
C8 C9 O4 C13 -179.0(3) . . . . ?
C3 N C7 C8 -177.4(2) . . . . ?
C10 C8 C7 N 0.1(4) . . . . ?
C9 C8 C7 N -178.7(2) . . . . ?
C10 O2 C11 C12 172.9(2) . . . . ?
C9 O4 C13 C14 -164.7(3) . . . . ?
